data_4309314
loop_
_publ_author_name
'William J. Evans'
'Jeremy M. Perotti'
'Joseph W. Ziller'

_publ_section_title
;
Trialkylboron/Lanthanide Metallocene Hydride Chemistry: Polydentate
Bridging of (HBEt3)- to Lanthanum
;
_journal_name_full 'Inorganic Chemistry'
_journal_page_first 5820
_journal_page_last 5825
_journal_paper_doi 10.1021/ic0501061
_journal_volume 44
_journal_year 2005
_chemical_formula_sum 'C26 H46 B La'
_chemical_formula_weight 508.35
_chemical_name_systematic
; 
 ? 
;
_space_group_IT_number 14
_symmetry_cell_setting monoclinic
_symmetry_space_group_name_Hall '-P 2yn'
_symmetry_space_group_name_H-M 'P 1 21/n 1'
_atom_sites_solution_hydrogens mixed
_atom_sites_solution_primary direct
_atom_sites_solution_secondary difmap
_audit_creation_method SHELXTL
_cell_angle_alpha 90.00
_cell_angle_beta 104.690(2)
_cell_angle_gamma 90.00
_cell_formula_units_Z 4
_cell_length_a 12.0975(14)
_cell_length_b 14.6414(17)
_cell_length_c 15.1196(17)
_cell_measurement_temperature 163(2)
_cell_volume 2590.5(5)
_computing_cell_refinement 'Bruker SMART/SAINT'
_computing_data_collection 'Bruker SMART'
_computing_data_reduction 'Bruker SAINT'
_computing_molecular_graphics 'Bruker SHELXTL'
_computing_publication_material 'Bruker SHELXTL'
_computing_structure_refinement 'Bruker SHELXTL'
_computing_structure_solution 'Bruker SHELXTL'
_diffrn_ambient_temperature 163(2)
_diffrn_measured_fraction_theta_full 0.968
_diffrn_measured_fraction_theta_max 0.968
_diffrn_measurement_device_type 'CCD area detector'
_diffrn_measurement_method 'omega scans'
_diffrn_radiation_monochromator graphite
_diffrn_radiation_source 'sealed tube'
_diffrn_radiation_type MoK\a
_diffrn_radiation_wavelength 0.71073
_diffrn_reflns_av_R_equivalents 0.0261
_diffrn_reflns_av_sigmaI/netI 0.0211
_diffrn_reflns_limit_h_max 15
_diffrn_reflns_limit_h_min -16
_diffrn_reflns_limit_k_max 19
_diffrn_reflns_limit_k_min -19
_diffrn_reflns_limit_l_max 19
_diffrn_reflns_limit_l_min -20
_diffrn_reflns_number 26712
_diffrn_reflns_theta_full 28.32
_diffrn_reflns_theta_max 28.32
_diffrn_reflns_theta_min 1.93
_diffrn_standards_decay_% '< 1.0'
_diffrn_standards_interval_count 'initial 50 frames recollected'
_diffrn_standards_number '50 frames'
_exptl_absorpt_coefficient_mu 1.657
_exptl_absorpt_correction_T_max 0.7891
_exptl_absorpt_correction_T_min 0.5292
_exptl_absorpt_correction_type multi-scan
_exptl_absorpt_process_details 'Bruker SADABS'
_exptl_crystal_colour pale_yellow
_exptl_crystal_density_diffrn 1.303
_exptl_crystal_density_meas ?
_exptl_crystal_density_method 'not measured'
_exptl_crystal_description plate
_exptl_crystal_F_000 1056
_exptl_crystal_size_max 0.44
_exptl_crystal_size_mid 0.41
_exptl_crystal_size_min 0.15
_refine_diff_density_max 0.854
_refine_diff_density_min -0.316
_refine_diff_density_rms 0.067
_refine_ls_extinction_method none
_refine_ls_goodness_of_fit_ref 1.055
_refine_ls_hydrogen_treatment mixed
_refine_ls_matrix_type full
_refine_ls_number_parameters 425
_refine_ls_number_reflns 6253
_refine_ls_number_restraints 0
_refine_ls_restrained_S_all 1.055
_refine_ls_R_factor_all 0.0240
_refine_ls_R_factor_gt 0.0184
_refine_ls_shift/su_max 0.003
_refine_ls_shift/su_mean 0.000
_refine_ls_structure_factor_coef Fsqd
_refine_ls_weighting_details 'calc w=1/[\s^2^(Fo^2^)+(0.0251P)^2^+1.0333P] where P=(Fo^2^+2Fc^2^)/3'
_refine_ls_weighting_scheme calc
_refine_ls_wR_factor_gt 0.0456
_refine_ls_wR_factor_ref 0.0488
_reflns_number_gt 5526
_reflns_number_total 6253
_reflns_threshold_expression >2sigma(I)
_cod_data_source_file ic0501061si20050123_052529.cif
_cod_data_source_block jp30
_cod_depositor_comments
;
The following automatic conversions were performed:
'_symmetry_cell_setting' value 'Monoclinic' changed to 'monoclinic'
according to '/home/saulius/struct/CIF-dictionaries/cif_core.dic'
dictionary named 'cif_core.dic' version 2.4.1 from 2010-06-29.

Automatic conversion script
Id: cif_fix_enum 1527 2010-12-29 10:47:43Z saulius 

The following automatic conversions were performed:

'_exptl_crystal_density_meas' value 'n/a' was changed to '?' - the
value is perceived as not measured.

Automatic conversion script
Id: cif_fix_values 3008 2015-01-20 13:52:24Z robertas 

The following automatic conversions were performed:

'_atom_sites_solution_hydrogens' value 'difmap/geom' was changed to
'mixed'.

Automatic conversion script
Id: cif_fix_values 6452 2018-10-05 10:23:21Z andrius 
;
_cod_database_code 4309314

loop_
_symmetry_equiv_pos_as_xyz
'x, y, z'
'-x+1/2, y+1/2, -z+1/2'
'-x, -y, -z'
'x-1/2, -y-1/2, z-1/2'

loop_
_atom_site_label
_atom_site_type_symbol
_atom_site_fract_x
_atom_site_fract_y
_atom_site_fract_z
_atom_site_U_iso_or_equiv
_atom_site_adp_type
_atom_site_occupancy
_atom_site_symmetry_multiplicity
_atom_site_calc_flag
_atom_site_refinement_flags
_atom_site_disorder_assembly
_atom_site_disorder_group
La1 La 0.963745(7) 0.764350(6) 0.213469(6) 0.01506(4) Uani 1 1 d . . .
B1 B 1.16460(17) 0.74061(13) 0.15334(15) 0.0221(4) Uani 1 1 d . . .
C1 C 0.96417(15) 0.94102(11) 0.28913(11) 0.0201(3) Uani 1 1 d . . .
C2 C 0.85922(15) 0.90209(11) 0.29630(11) 0.0216(3) Uani 1 1 d . . .
C3 C 0.78688(14) 0.89410(11) 0.20707(12) 0.0210(3) Uani 1 1 d . . .
C4 C 0.84793(14) 0.92662(11) 0.14478(11) 0.0194(3) Uani 1 1 d . . .
C5 C 0.95658(14) 0.95778(11) 0.19533(11) 0.0186(3) Uani 1 1 d . . .
C6 C 1.0598(2) 0.96909(15) 0.36821(14) 0.0329(4) Uani 1 1 d . . .
C7 C 0.8283(2) 0.88351(15) 0.38494(15) 0.0355(5) Uani 1 1 d . . .
C8 C 0.66064(17) 0.87365(14) 0.18155(17) 0.0321(4) Uani 1 1 d . . .
C9 C 0.79964(18) 0.93634(14) 0.04316(13) 0.0299(4) Uani 1 1 d . . .
C10 C 1.04051(17) 1.01143(12) 0.15803(14) 0.0261(4) Uani 1 1 d . . .
C11 C 0.98068(16) 0.57668(11) 0.25745(13) 0.0244(4) Uani 1 1 d . . .
C12 C 0.92394(15) 0.61611(11) 0.31930(12) 0.0214(3) Uani 1 1 d . . .
C13 C 0.81303(14) 0.64307(11) 0.26928(12) 0.0203(3) Uani 1 1 d . . .
C14 C 0.80287(15) 0.62344(11) 0.17592(12) 0.0234(3) Uani 1 1 d . . .
C15 C 0.90561(17) 0.58147(11) 0.16876(13) 0.0265(4) Uani 1 1 d . . .
C16 C 1.0938(2) 0.52760(15) 0.2824(2) 0.0405(5) Uani 1 1 d . . .
C17 C 0.9680(2) 0.61935(17) 0.42159(14) 0.0356(5) Uani 1 1 d . . .
C18 C 0.71649(18) 0.66587(13) 0.31107(16) 0.0292(4) Uani 1 1 d . . .
C19 C 0.69709(19) 0.63650(15) 0.09937(15) 0.0395(5) Uani 1 1 d . . .
H19A H 0.6385 0.6674 0.1228 0.059 Uiso 1 1 calc R . .
H19B H 0.6684 0.5769 0.0743 0.059 Uiso 1 1 calc R . .
H19C H 0.7155 0.6738 0.0512 0.059 Uiso 1 1 calc R . .
C20 C 0.9282(3) 0.54065(16) 0.08366(18) 0.0452(6) Uani 1 1 d . . .
C21 C 1.09392(16) 0.79839(13) 0.06296(13) 0.0260(4) Uani 1 1 d . . .
C22 C 1.0556(2) 0.74186(16) -0.02487(15) 0.0370(5) Uani 1 1 d . . .
C23 C 1.20166(15) 0.80536(12) 0.24664(13) 0.0251(4) Uani 1 1 d . . .
C24 C 1.2255(2) 0.75447(16) 0.33815(15) 0.0363(5) Uani 1 1 d . . .
C25 C 1.27450(16) 0.68655(13) 0.13590(15) 0.0283(4) Uani 1 1 d . . .
C26 C 1.3664(2) 0.74707(18) 0.1134(2) 0.0463(6) Uani 1 1 d . . .
H1 H 1.1018(16) 0.6844(14) 0.1656(13) 0.023(5) Uiso 1 1 d . . .
H6A H 1.130(3) 0.975(2) 0.357(2) 0.067(9) Uiso 1 1 d . . .
H6B H 1.049(3) 1.030(2) 0.390(2) 0.077(10) Uiso 1 1 d . . .
H6C H 1.069(3) 0.932(2) 0.417(2) 0.084(11) Uiso 1 1 d . . .
H7A H 0.753(3) 0.875(3) 0.377(2) 0.097(13) Uiso 1 1 d . . .
H7B H 0.868(3) 0.836(2) 0.4156(19) 0.064(9) Uiso 1 1 d . . .
H7C H 0.848(3) 0.935(2) 0.426(2) 0.073(9) Uiso 1 1 d . . .
H8A H 0.641(2) 0.827(2) 0.1383(19) 0.065(9) Uiso 1 1 d . . .
H8B H 0.638(2) 0.853(2) 0.232(2) 0.061(8) Uiso 1 1 d . . .
H8C H 0.620(3) 0.931(2) 0.168(2) 0.075(9) Uiso 1 1 d . . .
H9A H 0.859(2) 0.9419(19) 0.0067(19) 0.059(8) Uiso 1 1 d . . .
H9B H 0.756(2) 0.886(2) 0.0183(19) 0.065(9) Uiso 1 1 d . . .
H9C H 0.750(2) 0.989(2) 0.0264(19) 0.068(9) Uiso 1 1 d . . .
H10A H 1.119(2) 0.9981(18) 0.1889(17) 0.054(7) Uiso 1 1 d . . .
H10B H 1.029(2) 1.074(2) 0.1641(18) 0.062(8) Uiso 1 1 d . . .
H10C H 1.032(2) 1.001(2) 0.0949(19) 0.065(9) Uiso 1 1 d . . .
H16A H 1.132(2) 0.531(2) 0.233(2) 0.065(9) Uiso 1 1 d . . .
H16B H 1.081(3) 0.465(2) 0.284(2) 0.079(10) Uiso 1 1 d . . .
H16C H 1.143(3) 0.545(2) 0.332(2) 0.090(13) Uiso 1 1 d . . .
H17A H 0.925(3) 0.583(3) 0.452(2) 0.099(12) Uiso 1 1 d . . .
H17B H 0.972(3) 0.679(3) 0.447(2) 0.093(12) Uiso 1 1 d . . .
H17C H 1.037(3) 0.595(3) 0.440(2) 0.095(12) Uiso 1 1 d . . .
H18A H 0.737(2) 0.697(2) 0.370(2) 0.063(8) Uiso 1 1 d . . .
H18B H 0.678(2) 0.614(2) 0.3213(17) 0.056(8) Uiso 1 1 d . . .
H18C H 0.662(2) 0.699(2) 0.2763(18) 0.055(8) Uiso 1 1 d . . .
H20A H 1.001(2) 0.5498(17) 0.0836(16) 0.042(7) Uiso 1 1 d . . .
H20B H 0.883(3) 0.571(2) 0.026(2) 0.068(9) Uiso 1 1 d . . .
H20C H 0.916(3) 0.480(2) 0.083(2) 0.073(9) Uiso 1 1 d . . .
H21A H 1.0275(18) 0.8308(15) 0.0691(14) 0.030(5) Uiso 1 1 d . . .
H21B H 1.1404(18) 0.8504(15) 0.0523(13) 0.026(5) Uiso 1 1 d . . .
H22A H 1.001(2) 0.6922(19) -0.0170(17) 0.050(7) Uiso 1 1 d . . .
H22B H 1.012(2) 0.7776(19) -0.076(2) 0.057(8) Uiso 1 1 d . . .
H22C H 1.124(2) 0.7144(18) -0.0390(17) 0.047(7) Uiso 1 1 d . . .
H23A H 1.1505(18) 0.8552(15) 0.2481(14) 0.029(5) Uiso 1 1 d . . .
H23B H 1.2711(19) 0.8359(15) 0.2460(14) 0.029(5) Uiso 1 1 d . . .
H24A H 1.153(2) 0.7242(16) 0.3499(17) 0.041(7) Uiso 1 1 d . . .
H24B H 1.262(2) 0.797(2) 0.3907(18) 0.057(7) Uiso 1 1 d . . .
H24C H 1.282(2) 0.7045(18) 0.3392(16) 0.046(7) Uiso 1 1 d . . .
H25A H 1.307(2) 0.6539(18) 0.1884(18) 0.051(7) Uiso 1 1 d . . .
H25B H 1.251(2) 0.6424(17) 0.0864(16) 0.043(7) Uiso 1 1 d . . .
H26A H 1.431(2) 0.7148(18) 0.1007(17) 0.049(7) Uiso 1 1 d . . .
H26B H 1.333(3) 0.786(2) 0.057(2) 0.066(9) Uiso 1 1 d . . .
H26C H 1.400(2) 0.784(2) 0.164(2) 0.058(8) Uiso 1 1 d . . .

loop_
_atom_site_aniso_label
_atom_site_aniso_U_11
_atom_site_aniso_U_22
_atom_site_aniso_U_33
_atom_site_aniso_U_23
_atom_site_aniso_U_13
_atom_site_aniso_U_12
La1 0.01534(5) 0.01056(5) 0.02078(5) 0.00006(3) 0.00733(4) -0.00007(3)
B1 0.0205(9) 0.0185(9) 0.0306(10) 0.0020(7) 0.0123(8) 0.0013(7)
C1 0.0261(9) 0.0122(7) 0.0226(8) -0.0009(6) 0.0073(7) 0.0003(6)
C2 0.0305(9) 0.0123(7) 0.0261(8) -0.0014(6) 0.0148(7) 0.0013(6)
C3 0.0209(8) 0.0127(7) 0.0318(9) -0.0006(6) 0.0113(7) 0.0027(6)
C4 0.0190(8) 0.0142(7) 0.0250(8) 0.0014(6) 0.0053(6) 0.0029(6)
C5 0.0217(8) 0.0106(7) 0.0244(8) 0.0008(6) 0.0076(7) 0.0012(6)
C6 0.0383(12) 0.0269(10) 0.0293(10) -0.0053(8) 0.0009(9) -0.0047(8)
C7 0.0593(15) 0.0225(10) 0.0339(11) -0.0034(8) 0.0286(10) -0.0030(10)
C8 0.0216(9) 0.0212(9) 0.0561(13) 0.0025(9) 0.0146(9) 0.0026(7)
C9 0.0289(10) 0.0304(10) 0.0276(9) 0.0031(8) 0.0019(8) 0.0045(8)
C10 0.0265(9) 0.0169(8) 0.0372(10) 0.0043(7) 0.0124(8) -0.0015(7)
C11 0.0270(9) 0.0125(7) 0.0382(10) 0.0049(7) 0.0162(8) 0.0017(6)
C12 0.0245(8) 0.0142(7) 0.0277(8) 0.0047(6) 0.0109(7) -0.0003(6)
C13 0.0223(8) 0.0117(7) 0.0301(9) 0.0004(6) 0.0124(7) -0.0018(6)
C14 0.0272(9) 0.0153(8) 0.0283(9) -0.0037(6) 0.0084(7) -0.0077(6)
C15 0.0369(10) 0.0135(8) 0.0345(9) -0.0065(7) 0.0192(8) -0.0079(7)
C16 0.0344(12) 0.0234(10) 0.0707(17) 0.0146(10) 0.0263(12) 0.0114(9)
C17 0.0403(12) 0.0367(12) 0.0298(10) 0.0100(9) 0.0087(9) 0.0009(9)
C18 0.0268(10) 0.0194(9) 0.0480(12) 0.0016(8) 0.0219(9) -0.0010(7)
C19 0.0382(12) 0.0343(11) 0.0392(11) -0.0066(9) -0.0028(9) -0.0107(9)
C20 0.0670(17) 0.0291(11) 0.0523(14) -0.0212(10) 0.0388(13) -0.0195(11)
C21 0.0273(9) 0.0223(9) 0.0328(9) 0.0051(7) 0.0159(8) 0.0054(7)
C22 0.0439(13) 0.0356(11) 0.0320(11) 0.0055(9) 0.0103(10) 0.0046(10)
C23 0.0187(8) 0.0222(9) 0.0362(10) -0.0012(7) 0.0100(7) 0.0001(7)
C24 0.0315(11) 0.0405(12) 0.0342(11) -0.0015(9) 0.0035(9) 0.0022(9)
C25 0.0241(9) 0.0259(9) 0.0383(10) 0.0026(8) 0.0142(8) 0.0060(7)
C26 0.0321(12) 0.0460(13) 0.0716(18) -0.0092(12) 0.0331(12) -0.0018(10)

loop_
_atom_type_symbol
_atom_type_description
_atom_type_scat_dispersion_real
_atom_type_scat_dispersion_imag
_atom_type_scat_source
C C 0.0033 0.0016 'International Tables Vol C Tables 4.2.6.8 and 6.1.1.4'
H H 0.0000 0.0000 'International Tables Vol C Tables 4.2.6.8 and 6.1.1.4'
B B 0.0013 0.0007 'International Tables Vol C Tables 4.2.6.8 and 6.1.1.4'
La La -0.2871 2.4523 'International Tables Vol C Tables 4.2.6.8 and 6.1.1.4'

loop_
_geom_angle_atom_site_label_1
_geom_angle_atom_site_label_2
_geom_angle_atom_site_label_3
_geom_angle
_geom_angle_site_symmetry_1
_geom_angle_site_symmetry_3
_geom_angle_publ_flag
Cnt1 La1 B1 120.9 . . ?
Cnt1 La1 C21 100.5 . . ?
Cnt1 La1 C23 100.4 . . ?
Cnt1 La1 H1 144.1 . . ?
Cnt1 La1 H21A 85.7 . . ?
Cnt1 La1 H23A 81.0 . . ?
Cnt2 La1 B1 108.7 . . ?
Cnt2 La1 C21 121.9 . . ?
Cnt2 La1 C23 124.1 . . ?
Cnt2 La1 H1 85.2 . . ?
Cnt2 La1 H21A 130.0 . . ?
Cnt2 La1 H23A1 141.4 . . ?
Cnt1 La1 Cnt2 130.3 . . ?
H1 La1 H23A 69.8(7) . . ?
H1 La1 H21A 63.0(7) . . ?
H23A La1 H21A 63.6(6) . . ?
H1 La1 C14 94.8(5) . . ?
H23A La1 C14 163.5(5) . . ?
H21A La1 C14 115.6(4) . . ?
H1 La1 C15 66.2(5) . . ?
H23A La1 C15 134.4(5) . . ?
H21A La1 C15 104.9(5) . . ?
C14 La1 C15 29.27(5) . . ?
H1 La1 C12 91.7(5) . . ?
H23A La1 C12 123.7(5) . . ?
H21A La1 C12 150.7(5) . . ?
C14 La1 C12 48.25(5) . . ?
C15 La1 C12 48.06(5) . . ?
H1 La1 C4 130.2(5) . . ?
H23A La1 C4 88.1(5) . . ?
H21A La1 C4 67.2(5) . . ?
C14 La1 C4 106.97(5) . . ?
C15 La1 C4 130.12(5) . . ?
C12 La1 C4 136.04(5) . . ?
H1 La1 C11 64.1(5) . . ?
H23A La1 C11 116.8(5) . . ?
H21A La1 C11 121.8(5) . . ?
C14 La1 C11 48.25(5) . . ?
C15 La1 C11 29.18(6) . . ?
C12 La1 C11 29.12(5) . . ?
C4 La1 C11 155.08(5) . . ?
H1 La1 C13 110.5(5) . . ?
H23A La1 C13 150.4(5) . . ?
H21A La1 C13 144.5(4) . . ?
C14 La1 C13 29.18(5) . . ?
C15 La1 C13 47.99(5) . . ?
C12 La1 C13 29.18(5) . . ?
C4 La1 C13 109.99(5) . . ?
C11 La1 C13 48.01(5) . . ?
H1 La1 B1 23.6(5) . . ?
H23A La1 B1 48.9(5) . . ?
H21A La1 B1 48.1(5) . . ?
C14 La1 B1 117.11(5) . . ?
C15 La1 B1 89.34(5) . . ?
C12 La1 B1 111.97(5) . . ?
C4 La1 B1 111.90(5) . . ?
C11 La1 B1 86.50(5) . . ?
C13 La1 B1 133.84(5) . . ?
H1 La1 C1 131.7(5) . . ?
H23A La1 C1 62.0(5) . . ?
H21A La1 C1 91.5(5) . . ?
C14 La1 C1 133.42(5) . . ?
C15 La1 C1 160.83(5) . . ?
C12 La1 C1 117.34(5) . . ?
C4 La1 C1 47.77(5) . . ?
C11 La1 C1 143.38(5) . . ?
C13 La1 C1 112.92(5) . . ?
B1 La1 C1 109.24(5) . . ?
H1 La1 C2 160.3(5) . . ?
H23A La1 C2 90.5(5) . . ?
H21A La1 C2 110.8(5) . . ?
C14 La1 C2 104.44(5) . . ?
C15 La1 C2 132.25(5) . . ?
C12 La1 C2 97.93(5) . . ?
C4 La1 C2 47.75(5) . . ?
C11 La1 C2 127.04(5) . . ?
C13 La1 C2 85.48(5) . . ?
B1 La1 C2 138.29(5) . . ?
C1 La1 C2 29.06(5) . . ?
H1 La1 C5 118.9(5) . . ?
H23A La1 C5 60.4(5) . . ?
H21A La1 C5 64.4(5) . . ?
C14 La1 C5 135.48(5) . . ?
C15 La1 C5 157.94(5) . . ?
C12 La1 C5 144.94(5) . . ?
C4 La1 C5 28.99(5) . . ?
C11 La1 C5 172.16(5) . . ?
C13 La1 C5 130.45(5) . . ?
B1 La1 C5 95.69(5) . . ?
C1 La1 C5 28.98(4) . . ?
C2 La1 C5 47.80(5) . . ?
H1 La1 C3 158.2(5) . . ?
H23A La1 C3 106.1(5) . . ?
H21A La1 C3 95.7(5) . . ?
C14 La1 C3 90.40(5) . . ?
C15 La1 C3 119.24(5) . . ?
C12 La1 C3 107.41(5) . . ?
C4 La1 C3 29.00(5) . . ?
C11 La1 C3 131.86(5) . . ?
C13 La1 C3 83.86(5) . . ?
B1 La1 C3 140.59(5) . . ?
C1 La1 C3 47.71(5) . . ?
C2 La1 C3 28.84(5) . . ?
C5 La1 C3 47.74(5) . . ?
H1 La1 C23 51.9(5) . . ?
H23A La1 C23 19.5(5) . . ?
H21A La1 C23 65.2(4) . . ?
C14 La1 C23 144.06(5) . . ?
C15 La1 C23 114.99(5) . . ?
C12 La1 C23 111.90(5) . . ?
C4 La1 C23 105.78(5) . . ?
C11 La1 C23 98.83(5) . . ?
C13 La1 C23 141.07(5) . . ?
B1 La1 C23 34.06(6) . . ?
C1 La1 C23 80.70(5) . . ?
C2 La1 C23 108.38(5) . . ?
C5 La1 C23 79.19(5) . . ?
C3 La1 C23 125.53(5) . . ?
H1 La1 C21 46.4(5) . . ?
H23A La1 C21 58.9(5) . . ?
H21A La1 C21 16.9(5) . . ?
C14 La1 C21 115.11(5) . . ?
C15 La1 C21 96.82(5) . . ?
C12 La1 C21 136.91(5) . . ?
C4 La1 C21 83.82(5) . . ?
C11 La1 C21 107.92(5) . . ?
C13 La1 C21 143.38(5) . . ?
B1 La1 C21 31.75(5) . . ?
C1 La1 C21 101.51(5) . . ?
C2 La1 C21 124.96(5) . . ?
C5 La1 C21 77.25(5) . . ?
C3 La1 C21 112.53(5) . . ?
C23 La1 C21 54.68(5) . . ?
C25 B1 C21 112.88(15) . . ?
C25 B1 C23 111.06(16) . . ?
C21 B1 C23 112.43(14) . . ?
C25 B1 La1 156.69(12) . . ?
C21 B1 La1 84.03(10) . . ?
C23 B1 La1 74.08(9) . . ?
C5 C1 C2 108.24(15) . . ?
C5 C1 C6 126.32(17) . . ?
C2 C1 C6 125.09(16) . . ?
C5 C1 La1 76.16(9) . . ?
C2 C1 La1 75.75(9) . . ?
C6 C1 La1 119.77(12) . . ?
C3 C2 C1 108.01(14) . . ?
C3 C2 C7 126.94(18) . . ?
C1 C2 C7 124.70(17) . . ?
C3 C2 La1 75.95(9) . . ?
C1 C2 La1 75.19(9) . . ?
C7 C2 La1 120.29(12) . . ?
C2 C3 C4 107.77(15) . . ?
C2 C3 C8 127.02(17) . . ?
C4 C3 C8 124.14(17) . . ?
C2 C3 La1 75.21(9) . . ?
C4 C3 La1 74.51(9) . . ?
C8 C3 La1 125.49(11) . . ?
C5 C4 C3 108.52(14) . . ?
C5 C4 C9 125.91(16) . . ?
C3 C4 C9 125.21(16) . . ?
C5 C4 La1 76.49(9) . . ?
C3 C4 La1 76.49(9) . . ?
C9 C4 La1 118.92(11) . . ?
C4 C5 C1 107.42(14) . . ?
C4 C5 C10 126.04(16) . . ?
C1 C5 C10 125.95(16) . . ?
C4 C5 La1 74.52(9) . . ?
C1 C5 La1 74.86(9) . . ?
C10 C5 La1 123.36(11) . . ?
C12 C11 C15 107.63(15) . . ?
C12 C11 C16 126.21(19) . . ?
C15 C11 C16 125.73(19) . . ?
C12 C11 La1 74.95(9) . . ?
C15 C11 La1 74.82(9) . . ?
C16 C11 La1 122.04(13) . . ?
C11 C12 C13 108.23(15) . . ?
C11 C12 C17 125.97(17) . . ?
C13 C12 C17 125.47(17) . . ?
C11 C12 La1 75.94(9) . . ?
C13 C12 La1 75.94(9) . . ?
C17 C12 La1 119.61(12) . . ?
C14 C13 C12 107.84(15) . . ?
C14 C13 C18 125.85(17) . . ?
C12 C13 C18 124.72(17) . . ?
C14 C13 La1 74.27(9) . . ?
C12 C13 La1 74.88(9) . . ?
C18 C13 La1 128.09(11) . . ?
C15 C14 C13 107.98(16) . . ?
C15 C14 C19 126.07(17) . . ?
C13 C14 C19 125.69(17) . . ?
C15 C14 La1 75.88(10) . . ?
C13 C14 La1 76.55(9) . . ?
C19 C14 La1 118.38(12) . . ?
C14 C15 C11 108.27(15) . . ?
C14 C15 C20 126.2(2) . . ?
C11 C15 C20 125.3(2) . . ?
C14 C15 La1 74.85(9) . . ?
C11 C15 La1 76.01(9) . . ?
C20 C15 La1 119.74(13) . . ?
C22 C21 B1 114.83(16) . . ?
C22 C21 La1 116.63(13) . . ?
B1 C21 La1 64.23(9) . . ?
C24 C23 B1 115.89(16) . . ?
C24 C23 La1 90.37(12) . . ?
B1 C23 La1 71.86(9) . . ?
C26 C25 B1 115.19(17) . . ?

loop_
_geom_bond_atom_site_label_1
_geom_bond_atom_site_label_2
_geom_bond_distance
_geom_bond_site_symmetry_2
_geom_bond_publ_flag
La1 H1 2.30(2) . ?
La1 H23A 2.56(2) . ?
La1 H21A 2.68(2) . ?
La1 C14 2.7940(16) . ?
La1 C15 2.8071(17) . ?
La1 C12 2.8096(16) . ?
La1 C4 2.8193(16) . ?
La1 C11 2.8223(17) . ?
La1 C13 2.8231(16) . ?
La1 B1 2.823(2) . ?
La1 C1 2.8278(16) . ?
La1 C2 2.8351(16) . ?
La1 C5 2.8445(16) . ?
La1 C3 2.8446(16) . ?
La1 C23 2.8572(18) . ?
La1 C21 3.1184(18) . ?
La1 Cnt1 2.565 . ?
La1 Cnt2 2.540 . ?
B1 C25 1.625(3) . ?
B1 C21 1.650(3) . ?
B1 C23 1.664(3) . ?
C1 C5 1.419(2) . ?
C1 C2 1.421(2) . ?
C1 C6 1.495(3) . ?
C2 C3 1.415(2) . ?
C2 C7 1.505(2) . ?
C3 C4 1.418(2) . ?
C3 C8 1.507(3) . ?
C4 C5 1.418(2) . ?
C4 C9 1.506(2) . ?
C5 C10 1.502(2) . ?
C11 C12 1.416(2) . ?
C11 C15 1.418(3) . ?
C11 C16 1.507(3) . ?
C12 C13 1.419(2) . ?
C12 C17 1.503(3) . ?
C13 C14 1.415(2) . ?
C13 C18 1.500(2) . ?
C14 C15 1.415(3) . ?
C14 C19 1.504(3) . ?
C15 C20 1.505(3) . ?
C21 C22 1.533(3) . ?
C23 C24 1.533(3) . ?
C25 C26 1.526(3) . ?

loop_
_geom_torsion_atom_site_label_1
_geom_torsion_atom_site_label_2
_geom_torsion_atom_site_label_3
_geom_torsion_atom_site_label_4
_geom_torsion
_geom_torsion_site_symmetry_1
_geom_torsion_site_symmetry_2
_geom_torsion_site_symmetry_3
_geom_torsion_site_symmetry_4
_geom_torsion_publ_flag
H1 La1 B1 C25 -22.9(12) . . . . ?
H23A La1 B1 C25 125.7(7) . . . . ?
H21A La1 B1 C25 -144.8(7) . . . . ?
C14 La1 B1 C25 -43.7(4) . . . . ?
C15 La1 B1 C25 -34.1(4) . . . . ?
C12 La1 B1 C25 9.4(4) . . . . ?
C4 La1 B1 C25 -167.7(3) . . . . ?
C11 La1 B1 C25 -5.0(4) . . . . ?
C13 La1 B1 C25 -13.9(4) . . . . ?
C1 La1 B1 C25 141.1(3) . . . . ?
C2 La1 B1 C25 142.0(3) . . . . ?
C5 La1 B1 C25 167.5(3) . . . . ?
C3 La1 B1 C25 -173.1(3) . . . . ?
C23 La1 B1 C25 106.4(4) . . . . ?
C21 La1 B1 C25 -138.2(4) . . . . ?
H1 La1 B1 C21 115.3(12) . . . . ?
H23A La1 B1 C21 -96.1(6) . . . . ?
H21A La1 B1 C21 -6.6(6) . . . . ?
C14 La1 B1 C21 94.52(10) . . . . ?
C15 La1 B1 C21 104.14(10) . . . . ?
C12 La1 B1 C21 147.64(9) . . . . ?
C4 La1 B1 C21 -29.49(11) . . . . ?
C11 La1 B1 C21 133.20(10) . . . . ?
C13 La1 B1 C21 124.25(10) . . . . ?
C1 La1 B1 C21 -80.67(10) . . . . ?
C2 La1 B1 C21 -79.83(13) . . . . ?
C5 La1 B1 C21 -54.35(10) . . . . ?
C3 La1 B1 C21 -34.93(14) . . . . ?
C23 La1 B1 C21 -115.39(14) . . . . ?
H1 La1 B1 C23 -129.3(12) . . . . ?
H23A La1 B1 C23 19.3(6) . . . . ?
H21A La1 B1 C23 108.7(6) . . . . ?
C14 La1 B1 C23 -150.09(9) . . . . ?
C15 La1 B1 C23 -140.47(10) . . . . ?
C12 La1 B1 C23 -96.97(10) . . . . ?
C4 La1 B1 C23 85.91(10) . . . . ?
C11 La1 B1 C23 -111.41(10) . . . . ?
C13 La1 B1 C23 -120.35(10) . . . . ?
C1 La1 B1 C23 34.73(10) . . . . ?
C2 La1 B1 C23 35.56(13) . . . . ?
C5 La1 B1 C23 61.04(10) . . . . ?
C3 La1 B1 C23 80.46(12) . . . . ?
C21 La1 B1 C23 115.39(14) . . . . ?
H1 La1 C1 C5 74.1(6) . . . . ?
H23A La1 C1 C5 78.7(5) . . . . ?
H21A La1 C1 C5 19.9(5) . . . . ?
C14 La1 C1 C5 -108.50(10) . . . . ?
C15 La1 C1 C5 -129.18(16) . . . . ?
C12 La1 C1 C5 -165.62(9) . . . . ?
C4 La1 C1 C5 -36.93(9) . . . . ?
C11 La1 C1 C5 176.77(9) . . . . ?
C13 La1 C1 C5 -133.67(9) . . . . ?
B1 La1 C1 C5 65.59(11) . . . . ?
C2 La1 C1 C5 -113.27(14) . . . . ?
C3 La1 C1 C5 -76.48(10) . . . . ?
C23 La1 C1 C5 84.46(10) . . . . ?
C21 La1 C1 C5 33.60(10) . . . . ?
H1 La1 C1 C2 -172.7(6) . . . . ?
H23A La1 C1 C2 -168.0(5) . . . . ?
H21A La1 C1 C2 133.1(5) . . . . ?
C14 La1 C1 C2 4.77(13) . . . . ?
C15 La1 C1 C2 -15.9(2) . . . . ?
C12 La1 C1 C2 -52.36(11) . . . . ?
C4 La1 C1 C2 76.34(11) . . . . ?
C11 La1 C1 C2 -69.96(13) . . . . ?
C13 La1 C1 C2 -20.41(11) . . . . ?
B1 La1 C1 C2 178.86(10) . . . . ?
C5 La1 C1 C2 113.27(14) . . . . ?
C3 La1 C1 C2 36.79(9) . . . . ?
C23 La1 C1 C2 -162.28(10) . . . . ?
C21 La1 C1 C2 146.87(10) . . . . ?
H1 La1 C1 C6 -50.1(6) . . . . ?
H23A La1 C1 C6 -45.5(5) . . . . ?
H21A La1 C1 C6 -104.3(5) . . . . ?
C14 La1 C1 C6 127.31(15) . . . . ?
C15 La1 C1 C6 106.6(2) . . . . ?
C12 La1 C1 C6 70.19(16) . . . . ?
C4 La1 C1 C6 -161.11(17) . . . . ?
C11 La1 C1 C6 52.59(18) . . . . ?
C13 La1 C1 C6 102.14(15) . . . . ?
B1 La1 C1 C6 -58.59(16) . . . . ?
C2 La1 C1 C6 122.55(19) . . . . ?
C5 La1 C1 C6 -124.19(19) . . . . ?
C3 La1 C1 C6 159.34(17) . . . . ?
C23 La1 C1 C6 -39.73(15) . . . . ?
C21 La1 C1 C6 -90.59(15) . . . . ?
C5 C1 C2 C3 0.40(18) . . . . ?
C6 C1 C2 C3 173.89(16) . . . . ?
La1 C1 C2 C3 -69.51(11) . . . . ?
C5 C1 C2 C7 -173.25(17) . . . . ?
C6 C1 C2 C7 0.2(3) . . . . ?
La1 C1 C2 C7 116.83(17) . . . . ?
C5 C1 C2 La1 69.92(11) . . . . ?
C6 C1 C2 La1 -116.60(17) . . . . ?
H1 La1 C2 C3 129.7(14) . . . . ?
H23A La1 C2 C3 123.9(5) . . . . ?
H21A La1 C2 C3 62.0(5) . . . . ?
C14 La1 C2 C3 -63.11(10) . . . . ?
C15 La1 C2 C3 -73.66(12) . . . . ?
C12 La1 C2 C3 -111.93(10) . . . . ?
C4 La1 C2 C3 36.88(9) . . . . ?
C11 La1 C2 C3 -111.27(10) . . . . ?
C13 La1 C2 C3 -85.47(10) . . . . ?
B1 La1 C2 C3 111.70(11) . . . . ?
C1 La1 C2 C3 113.32(14) . . . . ?
C5 La1 C2 C3 76.39(10) . . . . ?
C23 La1 C2 C3 131.78(10) . . . . ?
C21 La1 C2 C3 72.51(11) . . . . ?
H1 La1 C2 C1 16.4(14) . . . . ?
H23A La1 C2 C1 10.6(5) . . . . ?
H21A La1 C2 C1 -51.3(5) . . . . ?
C14 La1 C2 C1 -176.43(9) . . . . ?
C15 La1 C2 C1 173.02(9) . . . . ?
C12 La1 C2 C1 134.75(10) . . . . ?
C4 La1 C2 C1 -76.44(10) . . . . ?
C11 La1 C2 C1 135.42(10) . . . . ?
C13 La1 C2 C1 161.21(10) . . . . ?
B1 La1 C2 C1 -1.62(14) . . . . ?
C5 La1 C2 C1 -36.93(9) . . . . ?
C3 La1 C2 C1 -113.32(14) . . . . ?
C23 La1 C2 C1 18.46(11) . . . . ?
C21 La1 C2 C1 -40.81(12) . . . . ?
H1 La1 C2 C7 -105.5(14) . . . . ?
H23A La1 C2 C7 -111.3(5) . . . . ?
H21A La1 C2 C7 -173.1(5) . . . . ?
C14 La1 C2 C7 61.74(17) . . . . ?
C15 La1 C2 C7 51.18(18) . . . . ?
C12 La1 C2 C7 12.92(16) . . . . ?
C4 La1 C2 C7 161.72(18) . . . . ?
C11 La1 C2 C7 13.58(18) . . . . ?
C13 La1 C2 C7 39.37(16) . . . . ?
B1 La1 C2 C7 -123.45(16) . . . . ?
C1 La1 C2 C7 -121.8(2) . . . . ?
C5 La1 C2 C7 -158.76(18) . . . . ?
C3 La1 C2 C7 124.8(2) . . . . ?
C23 La1 C2 C7 -103.38(16) . . . . ?
C21 La1 C2 C7 -162.64(15) . . . . ?
C1 C2 C3 C4 1.00(18) . . . . ?
C7 C2 C3 C4 174.47(16) . . . . ?
La1 C2 C3 C4 -67.99(11) . . . . ?
C1 C2 C3 C8 -167.44(16) . . . . ?
C7 C2 C3 C8 6.0(3) . . . . ?
La1 C2 C3 C8 123.57(17) . . . . ?
C1 C2 C3 La1 68.99(11) . . . . ?
C7 C2 C3 La1 -117.53(17) . . . . ?
H1 La1 C3 C2 -135.6(13) . . . . ?
H23A La1 C3 C2 -59.7(5) . . . . ?
H21A La1 C3 C2 -123.9(4) . . . . ?
C14 La1 C3 C2 120.26(10) . . . . ?
C15 La1 C3 C2 125.50(10) . . . . ?
C12 La1 C3 C2 74.34(10) . . . . ?
C4 La1 C3 C2 -113.62(14) . . . . ?
C11 La1 C3 C2 92.84(11) . . . . ?
C13 La1 C3 C2 91.78(10) . . . . ?
B1 La1 C3 C2 -103.16(12) . . . . ?
C1 La1 C3 C2 -37.08(9) . . . . ?
C5 La1 C3 C2 -76.61(10) . . . . ?
C23 La1 C3 C2 -60.42(11) . . . . ?
C21 La1 C3 C2 -122.20(10) . . . . ?
H1 La1 C3 C4 -21.9(13) . . . . ?
H23A La1 C3 C4 53.9(5) . . . . ?
H21A La1 C3 C4 -10.3(4) . . . . ?
C14 La1 C3 C4 -126.12(10) . . . . ?
C15 La1 C3 C4 -120.88(10) . . . . ?
C12 La1 C3 C4 -172.04(9) . . . . ?
C11 La1 C3 C4 -153.53(9) . . . . ?
C13 La1 C3 C4 -154.60(10) . . . . ?
B1 La1 C3 C4 10.46(14) . . . . ?
C1 La1 C3 C4 76.54(10) . . . . ?
C2 La1 C3 C4 113.62(14) . . . . ?
C5 La1 C3 C4 37.01(9) . . . . ?
C23 La1 C3 C4 53.20(12) . . . . ?
C21 La1 C3 C4 -8.58(11) . . . . ?
H1 La1 C3 C8 99.2(13) . . . . ?
H23A La1 C3 C8 175.0(5) . . . . ?
H21A La1 C3 C8 110.9(5) . . . . ?
C14 La1 C3 C8 -4.95(16) . . . . ?
C15 La1 C3 C8 0.29(18) . . . . ?
C12 La1 C3 C8 -50.87(17) . . . . ?
C4 La1 C3 C8 121.2(2) . . . . ?
C11 La1 C3 C8 -32.37(19) . . . . ?
C13 La1 C3 C8 -33.43(16) . . . . ?
B1 La1 C3 C8 131.63(16) . . . . ?
C1 La1 C3 C8 -162.30(18) . . . . ?
C2 La1 C3 C8 -125.2(2) . . . . ?
C5 La1 C3 C8 158.18(19) . . . . ?
C23 La1 C3 C8 174.37(15) . . . . ?
C21 La1 C3 C8 112.59(16) . . . . ?
C2 C3 C4 C5 -2.03(18) . . . . ?
C8 C3 C4 C5 166.82(16) . . . . ?
La1 C3 C4 C5 -70.50(11) . . . . ?
C2 C3 C4 C9 -175.49(16) . . . . ?
C8 C3 C4 C9 -6.6(3) . . . . ?
La1 C3 C4 C9 116.05(17) . . . . ?
C2 C3 C4 La1 68.47(11) . . . . ?
C8 C3 C4 La1 -122.68(16) . . . . ?
H1 La1 C4 C5 -77.3(6) . . . . ?
H23A La1 C4 C5 -15.9(5) . . . . ?
H21A La1 C4 C5 -77.9(5) . . . . ?
C14 La1 C4 C5 170.82(9) . . . . ?
C15 La1 C4 C5 -168.49(9) . . . . ?
C12 La1 C4 C5 124.17(10) . . . . ?
C11 La1 C4 C5 165.15(11) . . . . ?
C13 La1 C4 C5 140.18(9) . . . . ?
B1 La1 C4 C5 -59.68(11) . . . . ?
C1 La1 C4 C5 36.91(9) . . . . ?
C2 La1 C4 C5 76.52(10) . . . . ?
C3 La1 C4 C5 113.19(14) . . . . ?
C23 La1 C4 C5 -24.19(11) . . . . ?
C21 La1 C4 C5 -74.78(10) . . . . ?
H1 La1 C4 C3 169.5(6) . . . . ?
H23A La1 C4 C3 -129.1(5) . . . . ?
H21A La1 C4 C3 168.9(5) . . . . ?
C14 La1 C4 C3 57.63(11) . . . . ?
C15 La1 C4 C3 78.32(11) . . . . ?
C12 La1 C4 C3 10.98(13) . . . . ?
C11 La1 C4 C3 51.97(17) . . . . ?
C13 La1 C4 C3 26.99(11) . . . . ?
B1 La1 C4 C3 -172.86(10) . . . . ?
C1 La1 C4 C3 -76.28(10) . . . . ?
C2 La1 C4 C3 -36.66(9) . . . . ?
C5 La1 C4 C3 -113.19(14) . . . . ?
C23 La1 C4 C3 -137.38(10) . . . . ?
C21 La1 C4 C3 172.04(10) . . . . ?
H1 La1 C4 C9 46.5(6) . . . . ?
H23A La1 C4 C9 107.9(5) . . . . ?
H21A La1 C4 C9 45.9(5) . . . . ?
C14 La1 C4 C9 -65.38(14) . . . . ?
C15 La1 C4 C9 -44.69(16) . . . . ?
C12 La1 C4 C9 -112.03(14) . . . . ?
C11 La1 C4 C9 -71.04(19) . . . . ?
C13 La1 C4 C9 -96.02(14) . . . . ?
B1 La1 C4 C9 64.13(14) . . . . ?
C1 La1 C4 C9 160.71(16) . . . . ?
C2 La1 C4 C9 -159.67(16) . . . . ?
C5 La1 C4 C9 123.80(18) . . . . ?
C3 La1 C4 C9 -123.01(18) . . . . ?
C23 La1 C4 C9 99.61(14) . . . . ?
C21 La1 C4 C9 49.03(14) . . . . ?
C3 C4 C5 C1 2.27(18) . . . . ?
C9 C4 C5 C1 175.67(16) . . . . ?
La1 C4 C5 C1 -68.23(11) . . . . ?
C3 C4 C5 C10 -169.24(16) . . . . ?
C9 C4 C5 C10 4.2(3) . . . . ?
La1 C4 C5 C10 120.27(16) . . . . ?
C3 C4 C5 La1 70.50(11) . . . . ?
C9 C4 C5 La1 -116.11(17) . . . . ?
C2 C1 C5 C4 -1.64(18) . . . . ?
C6 C1 C5 C4 -175.03(17) . . . . ?
La1 C1 C5 C4 67.99(11) . . . . ?
C2 C1 C5 C10 169.87(16) . . . . ?
C6 C1 C5 C10 -3.5(3) . . . . ?
La1 C1 C5 C10 -120.49(16) . . . . ?
C2 C1 C5 La1 -69.64(11) . . . . ?
C6 C1 C5 La1 116.98(18) . . . . ?
H1 La1 C5 C4 121.7(5) . . . . ?
H23A La1 C5 C4 161.7(5) . . . . ?
H21A La1 C5 C4 88.8(5) . . . . ?
C14 La1 C5 C4 -12.57(13) . . . . ?
C15 La1 C5 C4 23.96(19) . . . . ?
C12 La1 C5 C4 -90.79(12) . . . . ?
C11 La1 C5 C4 -127.6(3) . . . . ?
C13 La1 C5 C4 -52.27(12) . . . . ?
B1 La1 C5 C4 126.40(10) . . . . ?
C1 La1 C5 C4 -113.37(14) . . . . ?
C2 La1 C5 C4 -76.33(10) . . . . ?
C3 La1 C5 C4 -37.02(9) . . . . ?
C23 La1 C5 C4 156.33(10) . . . . ?
C21 La1 C5 C4 100.40(10) . . . . ?
H1 La1 C5 C1 -124.9(5) . . . . ?
H23A La1 C5 C1 -84.9(5) . . . . ?
H21A La1 C5 C1 -157.9(5) . . . . ?
C14 La1 C5 C1 100.80(11) . . . . ?
C15 La1 C5 C1 137.34(14) . . . . ?
C12 La1 C5 C1 22.58(14) . . . . ?
C4 La1 C5 C1 113.37(14) . . . . ?
C11 La1 C5 C1 -14.3(4) . . . . ?
C13 La1 C5 C1 61.10(12) . . . . ?
B1 La1 C5 C1 -120.22(10) . . . . ?
C2 La1 C5 C1 37.04(9) . . . . ?
C3 La1 C5 C1 76.35(10) . . . . ?
C23 La1 C5 C1 -90.30(10) . . . . ?
C21 La1 C5 C1 -146.22(10) . . . . ?
H1 La1 C5 C10 -1.6(5) . . . . ?
H23A La1 C5 C10 38.4(5) . . . . ?
H21A La1 C5 C10 -34.5(5) . . . . ?
C14 La1 C5 C10 -135.84(13) . . . . ?
C15 La1 C5 C10 -99.30(18) . . . . ?
C12 La1 C5 C10 145.95(13) . . . . ?
C4 La1 C5 C10 -123.26(18) . . . . ?
C11 La1 C5 C10 109.1(4) . . . . ?
C13 La1 C5 C10 -175.54(13) . . . . ?
B1 La1 C5 C10 3.14(15) . . . . ?
C1 La1 C5 C10 123.37(18) . . . . ?
C2 La1 C5 C10 160.40(17) . . . . ?
C3 La1 C5 C10 -160.29(17) . . . . ?
C23 La1 C5 C10 33.07(14) . . . . ?
C21 La1 C5 C10 -22.86(14) . . . . ?
H1 La1 C11 C12 159.5(5) . . . . ?
H23A La1 C11 C12 111.8(5) . . . . ?
H21A La1 C11 C12 -174.0(5) . . . . ?
C14 La1 C11 C12 -76.59(11) . . . . ?
C15 La1 C11 C12 -113.45(15) . . . . ?
C4 La1 C11 C12 -69.32(17) . . . . ?
C13 La1 C11 C12 -37.05(10) . . . . ?
B1 La1 C11 C12 151.62(11) . . . . ?
C1 La1 C11 C12 33.51(15) . . . . ?
C2 La1 C11 C12 -1.35(13) . . . . ?
C5 La1 C11 C12 45.0(4) . . . . ?
C3 La1 C11 C12 -38.48(13) . . . . ?
C23 La1 C11 C12 119.77(11) . . . . ?
C21 La1 C11 C12 175.40(10) . . . . ?
H1 La1 C11 C15 -87.1(5) . . . . ?
H23A La1 C11 C15 -134.7(5) . . . . ?
H21A La1 C11 C15 -60.5(5) . . . . ?
C14 La1 C11 C15 36.86(10) . . . . ?
C12 La1 C11 C15 113.45(15) . . . . ?
C4 La1 C11 C15 44.13(17) . . . . ?
C13 La1 C11 C15 76.40(11) . . . . ?
B1 La1 C11 C15 -94.92(11) . . . . ?
C1 La1 C11 C15 146.96(11) . . . . ?
C2 La1 C11 C15 112.10(11) . . . . ?
C5 La1 C11 C15 158.5(3) . . . . ?
C3 La1 C11 C15 74.97(12) . . . . ?
C23 La1 C11 C15 -126.77(11) . . . . ?
C21 La1 C11 C15 -71.15(11) . . . . ?
H1 La1 C11 C16 35.9(5) . . . . ?
H23A La1 C11 C16 -11.8(5) . . . . ?
H21A La1 C11 C16 62.4(6) . . . . ?
C14 La1 C11 C16 159.8(2) . . . . ?
C15 La1 C11 C16 123.0(2) . . . . ?
C12 La1 C11 C16 -123.6(2) . . . . ?
C4 La1 C11 C16 167.08(16) . . . . ?
C13 La1 C11 C16 -160.6(2) . . . . ?
B1 La1 C11 C16 28.03(18) . . . . ?
C1 La1 C11 C16 -90.09(19) . . . . ?
C2 La1 C11 C16 -124.95(17) . . . . ?
C5 La1 C11 C16 -78.5(4) . . . . ?
C3 La1 C11 C16 -162.07(16) . . . . ?
C23 La1 C11 C16 -3.82(18) . . . . ?
C21 La1 C11 C16 51.80(19) . . . . ?
C15 C11 C12 C13 1.46(18) . . . . ?
C16 C11 C12 C13 -171.32(17) . . . . ?
La1 C11 C12 C13 69.74(11) . . . . ?
C15 C11 C12 C17 175.13(17) . . . . ?
C16 C11 C12 C17 2.3(3) . . . . ?
La1 C11 C12 C17 -116.59(18) . . . . ?
C15 C11 C12 La1 -68.28(11) . . . . ?
C16 C11 C12 La1 118.94(18) . . . . ?
H1 La1 C12 C11 -18.4(5) . . . . ?
H23A La1 C12 C11 -85.1(6) . . . . ?
H21A La1 C12 C11 10.5(9) . . . . ?
C14 La1 C12 C11 76.60(11) . . . . ?
C15 La1 C12 C11 36.96(11) . . . . ?
C4 La1 C12 C11 145.39(10) . . . . ?
C13 La1 C12 C11 113.28(15) . . . . ?
B1 La1 C12 C11 -30.77(12) . . . . ?
C1 La1 C12 C11 -158.24(10) . . . . ?
C2 La1 C12 C11 178.91(11) . . . . ?
C5 La1 C12 C11 -170.33(10) . . . . ?
C3 La1 C12 C11 150.94(10) . . . . ?
C23 La1 C12 C11 -67.58(11) . . . . ?
C21 La1 C12 C11 -6.42(14) . . . . ?
H1 La1 C12 C13 -131.7(5) . . . . ?
H23A La1 C12 C13 161.6(6) . . . . ?
H21A La1 C12 C13 -102.8(9) . . . . ?
C14 La1 C12 C13 -36.67(9) . . . . ?
C15 La1 C12 C13 -76.32(11) . . . . ?
C4 La1 C12 C13 32.11(13) . . . . ?
C11 La1 C12 C13 -113.28(15) . . . . ?
B1 La1 C12 C13 -144.04(10) . . . . ?
C1 La1 C12 C13 88.48(10) . . . . ?
C2 La1 C12 C13 65.63(10) . . . . ?
C5 La1 C12 C13 76.39(13) . . . . ?
C3 La1 C12 C13 37.67(11) . . . . ?
C23 La1 C12 C13 179.15(9) . . . . ?
C21 La1 C12 C13 -119.70(10) . . . . ?
H1 La1 C12 C17 105.3(5) . . . . ?
H23A La1 C12 C17 38.5(6) . . . . ?
H21A La1 C12 C17 134.2(9) . . . . ?
C14 La1 C12 C17 -159.74(17) . . . . ?
C15 La1 C12 C17 160.61(18) . . . . ?
C4 La1 C12 C17 -90.96(16) . . . . ?
C11 La1 C12 C17 123.7(2) . . . . ?
C13 La1 C12 C17 -123.07(19) . . . . ?
B1 La1 C12 C17 92.89(15) . . . . ?
C1 La1 C12 C17 -34.59(16) . . . . ?
C2 La1 C12 C17 -57.44(15) . . . . ?
C5 La1 C12 C17 -46.68(19) . . . . ?
C3 La1 C12 C17 -85.41(15) . . . . ?
C23 La1 C12 C17 56.08(16) . . . . ?
C21 La1 C12 C17 117.23(15) . . . . ?
C11 C12 C13 C14 -2.20(18) . . . . ?
C17 C12 C13 C14 -175.90(17) . . . . ?
La1 C12 C13 C14 67.55(11) . . . . ?
C11 C12 C13 C18 164.08(16) . . . . ?
C17 C12 C13 C18 -9.6(3) . . . . ?
La1 C12 C13 C18 -126.18(16) . . . . ?
C11 C12 C13 La1 -69.74(11) . . . . ?
C17 C12 C13 La1 116.55(18) . . . . ?
H1 La1 C13 C14 -61.1(5) . . . . ?
H23A La1 C13 C14 -146.0(10) . . . . ?
H21A La1 C13 C14 10.7(8) . . . . ?
C15 La1 C13 C14 -37.34(10) . . . . ?
C12 La1 C13 C14 -113.94(14) . . . . ?
C4 La1 C13 C14 89.18(10) . . . . ?
C11 La1 C13 C14 -76.97(11) . . . . ?
B1 La1 C13 C14 -64.92(13) . . . . ?
C1 La1 C13 C14 140.67(10) . . . . ?
C2 La1 C13 C14 130.89(11) . . . . ?
C5 La1 C13 C14 113.26(10) . . . . ?
C3 La1 C13 C14 101.97(11) . . . . ?
C23 La1 C13 C14 -115.20(11) . . . . ?
C21 La1 C13 C14 -18.11(14) . . . . ?
H1 La1 C13 C12 52.8(5) . . . . ?
H23A La1 C13 C12 -32.1(10) . . . . ?
H21A La1 C13 C12 124.7(8) . . . . ?
C14 La1 C13 C12 113.94(14) . . . . ?
C15 La1 C13 C12 76.59(11) . . . . ?
C4 La1 C13 C12 -156.88(9) . . . . ?
C11 La1 C13 C12 36.97(10) . . . . ?
B1 La1 C13 C12 49.02(13) . . . . ?
C1 La1 C13 C12 -105.39(10) . . . . ?
C2 La1 C13 C12 -115.17(10) . . . . ?
C5 La1 C13 C12 -132.81(10) . . . . ?
C3 La1 C13 C12 -144.10(10) . . . . ?
C23 La1 C13 C12 -1.26(14) . . . . ?
C21 La1 C13 C12 95.83(12) . . . . ?
H1 La1 C13 C18 175.4(5) . . . . ?
H23A La1 C13 C18 90.4(10) . . . . ?
H21A La1 C13 C18 -112.8(8) . . . . ?
C14 La1 C13 C18 -123.5(2) . . . . ?
C15 La1 C13 C18 -160.86(19) . . . . ?
C12 La1 C13 C18 122.5(2) . . . . ?
C4 La1 C13 C18 -34.34(17) . . . . ?
C11 La1 C13 C18 159.51(19) . . . . ?
B1 La1 C13 C18 171.56(15) . . . . ?
C1 La1 C13 C18 17.15(18) . . . . ?
C2 La1 C13 C18 7.37(16) . . . . ?
C5 La1 C13 C18 -10.27(19) . . . . ?
C3 La1 C13 C18 -21.56(16) . . . . ?
C23 La1 C13 C18 121.28(16) . . . . ?
C21 La1 C13 C18 -141.63(15) . . . . ?
C12 C13 C14 C15 2.08(18) . . . . ?
C18 C13 C14 C15 -164.00(16) . . . . ?
La1 C13 C14 C15 70.04(12) . . . . ?
C12 C13 C14 C19 176.57(16) . . . . ?
C18 C13 C14 C19 10.5(3) . . . . ?
La1 C13 C14 C19 -115.47(17) . . . . ?
C12 C13 C14 La1 -67.96(11) . . . . ?
C18 C13 C14 La1 125.96(16) . . . . ?
H1 La1 C14 C15 11.8(5) . . . . ?
H23A La1 C14 C15 -9.4(16) . . . . ?
H21A La1 C14 C15 74.1(5) . . . . ?
C12 La1 C14 C15 -76.12(11) . . . . ?
C4 La1 C14 C15 146.45(10) . . . . ?
C11 La1 C14 C15 -36.74(10) . . . . ?
C13 La1 C14 C15 -112.80(15) . . . . ?
B1 La1 C14 C15 19.99(12) . . . . ?
C1 La1 C14 C15 -166.28(10) . . . . ?
C2 La1 C14 C15 -163.89(10) . . . . ?
C5 La1 C14 C15 152.79(10) . . . . ?
C3 La1 C14 C15 170.63(11) . . . . ?
C23 La1 C14 C15 -8.43(15) . . . . ?
C21 La1 C14 C15 55.38(12) . . . . ?
H1 La1 C14 C13 124.6(5) . . . . ?
H23A La1 C14 C13 103.4(16) . . . . ?
H21A La1 C14 C13 -173.1(5) . . . . ?
C15 La1 C14 C13 112.80(15) . . . . ?
C12 La1 C14 C13 36.68(9) . . . . ?
C4 La1 C14 C13 -100.75(10) . . . . ?
C11 La1 C14 C13 76.06(11) . . . . ?
B1 La1 C14 C13 132.78(10) . . . . ?
C1 La1 C14 C13 -53.48(12) . . . . ?
C2 La1 C14 C13 -51.09(11) . . . . ?
C5 La1 C14 C13 -94.42(11) . . . . ?
C3 La1 C14 C13 -76.58(10) . . . . ?
C23 La1 C14 C13 104.37(12) . . . . ?
C21 La1 C14 C13 168.18(9) . . . . ?
H1 La1 C14 C19 -111.9(5) . . . . ?
H23A La1 C14 C19 -133.0(16) . . . . ?
H21A La1 C14 C19 -49.6(5) . . . . ?
C15 La1 C14 C19 -123.65(19) . . . . ?
C12 La1 C14 C19 160.23(17) . . . . ?
C4 La1 C14 C19 22.80(15) . . . . ?
C11 La1 C14 C19 -160.39(17) . . . . ?
C13 La1 C14 C19 123.55(19) . . . . ?
B1 La1 C14 C19 -103.66(15) . . . . ?
C1 La1 C14 C19 70.07(16) . . . . ?
C2 La1 C14 C19 72.46(15) . . . . ?
C5 La1 C14 C19 29.14(17) . . . . ?
C3 La1 C14 C19 46.98(15) . . . . ?
C23 La1 C14 C19 -132.08(15) . . . . ?
C21 La1 C14 C19 -68.27(15) . . . . ?
C13 C14 C15 C11 -1.19(19) . . . . ?
C19 C14 C15 C11 -175.65(17) . . . . ?
La1 C14 C15 C11 69.32(12) . . . . ?
C13 C14 C15 C20 173.47(17) . . . . ?
C19 C14 C15 C20 -1.0(3) . . . . ?
La1 C14 C15 C20 -116.02(18) . . . . ?
C13 C14 C15 La1 -70.50(11) . . . . ?
C19 C14 C15 La1 115.03(18) . . . . ?
C12 C11 C15 C14 -0.17(19) . . . . ?
C16 C11 C15 C14 172.65(17) . . . . ?
La1 C11 C15 C14 -68.54(12) . . . . ?
C12 C11 C15 C20 -174.89(17) . . . . ?
C16 C11 C15 C20 -2.1(3) . . . . ?
La1 C11 C15 C20 116.74(18) . . . . ?
C12 C11 C15 La1 68.37(11) . . . . ?
C16 C11 C15 La1 -118.81(18) . . . . ?
H1 La1 C15 C14 -167.1(5) . . . . ?
H23A La1 C15 C14 176.3(6) . . . . ?
H21A La1 C15 C14 -116.2(5) . . . . ?
C12 La1 C15 C14 76.83(11) . . . . ?
C4 La1 C15 C14 -43.72(13) . . . . ?
C11 La1 C15 C14 113.71(15) . . . . ?
C13 La1 C15 C14 37.22(10) . . . . ?
B1 La1 C15 C14 -162.29(11) . . . . ?
C1 La1 C15 C14 31.6(2) . . . . ?
C2 La1 C15 C14 21.28(14) . . . . ?
C5 La1 C15 C14 -58.64(18) . . . . ?
C3 La1 C15 C14 -10.76(12) . . . . ?
C23 La1 C15 C14 174.55(10) . . . . ?
C21 La1 C15 C14 -131.37(11) . . . . ?
H1 La1 C15 C11 79.2(5) . . . . ?
H23A La1 C15 C11 62.6(6) . . . . ?
H21A La1 C15 C11 130.1(5) . . . . ?
C14 La1 C15 C11 -113.71(15) . . . . ?
C12 La1 C15 C11 -36.88(10) . . . . ?
C4 La1 C15 C11 -157.44(10) . . . . ?
C13 La1 C15 C11 -76.49(11) . . . . ?
B1 La1 C15 C11 84.00(11) . . . . ?
C1 La1 C15 C11 -82.07(19) . . . . ?
C2 La1 C15 C11 -92.43(12) . . . . ?
C5 La1 C15 C11 -172.35(11) . . . . ?
C3 La1 C15 C11 -124.47(10) . . . . ?
C23 La1 C15 C11 60.84(11) . . . . ?
C21 La1 C15 C11 114.92(10) . . . . ?
H1 La1 C15 C20 -43.7(5) . . . . ?
H23A La1 C15 C20 -60.3(7) . . . . ?
H21A La1 C15 C20 7.2(5) . . . . ?
C14 La1 C15 C20 123.4(2) . . . . ?
C12 La1 C15 C20 -159.8(2) . . . . ?
C4 La1 C15 C20 79.7(2) . . . . ?
C11 La1 C15 C20 -122.9(2) . . . . ?
C13 La1 C15 C20 160.6(2) . . . . ?
B1 La1 C15 C20 -38.89(19) . . . . ?
C1 La1 C15 C20 155.04(19) . . . . ?
C2 La1 C15 C20 144.68(18) . . . . ?
C5 La1 C15 C20 64.8(2) . . . . ?
C3 La1 C15 C20 112.64(19) . . . . ?
C23 La1 C15 C20 -62.0(2) . . . . ?
C21 La1 C15 C20 -7.97(19) . . . . ?
C25 B1 C21 C22 54.4(2) . . . . ?
C23 B1 C21 C22 -179.00(17) . . . . ?
La1 B1 C21 C22 -108.97(16) . . . . ?
C25 B1 C21 La1 163.37(16) . . . . ?
C23 B1 C21 La1 -70.03(12) . . . . ?
H1 La1 C21 C22 76.2(7) . . . . ?
H23A La1 C21 C22 167.3(6) . . . . ?
H21A La1 C21 C22 -91.0(15) . . . . ?
C14 La1 C21 C22 4.76(15) . . . . ?
C15 La1 C21 C22 28.66(15) . . . . ?
C12 La1 C21 C22 59.62(16) . . . . ?
C4 La1 C21 C22 -101.12(14) . . . . ?
C11 La1 C21 C22 56.35(15) . . . . ?
C13 La1 C21 C22 14.39(18) . . . . ?
B1 La1 C21 C22 106.23(18) . . . . ?
C1 La1 C21 C22 -145.72(14) . . . . ?
C2 La1 C21 C22 -126.82(14) . . . . ?
C5 La1 C21 C22 -129.77(14) . . . . ?
C3 La1 C21 C22 -96.95(14) . . . . ?
C23 La1 C21 C22 144.55(16) . . . . ?
H1 La1 C21 B1 -30.0(7) . . . . ?
H23A La1 C21 B1 61.1(6) . . . . ?
H21A La1 C21 B1 162.8(15) . . . . ?
C14 La1 C21 B1 -101.47(11) . . . . ?
C15 La1 C21 B1 -77.57(11) . . . . ?
C12 La1 C21 B1 -46.61(13) . . . . ?
C4 La1 C21 B1 152.65(10) . . . . ?
C11 La1 C21 B1 -49.88(11) . . . . ?
C13 La1 C21 B1 -91.84(12) . . . . ?
C1 La1 C21 B1 108.05(10) . . . . ?
C2 La1 C21 B1 126.95(10) . . . . ?
C5 La1 C21 B1 124.00(10) . . . . ?
C3 La1 C21 B1 156.82(10) . . . . ?
C23 La1 C21 B1 38.32(10) . . . . ?
C25 B1 C23 C24 -74.7(2) . . . . ?
C21 B1 C23 C24 157.71(16) . . . . ?
La1 B1 C23 C24 81.29(15) . . . . ?
C25 B1 C23 La1 -156.00(14) . . . . ?
C21 B1 C23 La1 76.42(13) . . . . ?
H1 La1 C23 C24 -94.0(6) . . . . ?
H23A La1 C23 C24 111.1(14) . . . . ?
H21A La1 C23 C24 -168.2(5) . . . . ?
C14 La1 C23 C24 -68.08(15) . . . . ?
C15 La1 C23 C24 -72.62(12) . . . . ?
C12 La1 C23 C24 -20.02(13) . . . . ?
C4 La1 C23 C24 136.87(11) . . . . ?
C11 La1 C23 C24 -47.10(12) . . . . ?
C13 La1 C23 C24 -19.36(15) . . . . ?
B1 La1 C23 C24 -117.22(15) . . . . ?
C1 La1 C23 C24 95.81(12) . . . . ?
C2 La1 C23 C24 86.84(12) . . . . ?
C5 La1 C23 C24 125.21(12) . . . . ?
C3 La1 C23 C24 113.08(12) . . . . ?
C21 La1 C23 C24 -152.85(13) . . . . ?
H1 La1 C23 B1 23.2(6) . . . . ?
H23A La1 C23 B1 -131.7(14) . . . . ?
H21A La1 C23 B1 -50.9(5) . . . . ?
C14 La1 C23 B1 49.14(14) . . . . ?
C15 La1 C23 B1 44.60(11) . . . . ?
C12 La1 C23 B1 97.20(10) . . . . ?
C4 La1 C23 B1 -105.91(9) . . . . ?
C11 La1 C23 B1 70.12(10) . . . . ?
C13 La1 C23 B1 97.86(11) . . . . ?
C1 La1 C23 B1 -146.97(10) . . . . ?
C2 La1 C23 B1 -155.94(9) . . . . ?
C5 La1 C23 B1 -117.57(10) . . . . ?
C3 La1 C23 B1 -129.70(9) . . . . ?
C21 La1 C23 B1 -35.63(9) . . . . ?
C21 B1 C25 C26 61.8(2) . . . . ?
C23 B1 C25 C26 -65.5(2) . . . . ?
La1 B1 C25 C26 -164.2(3) . . . . ?
